data_7132344
loop_
_publ_author_name
'Kato, Hinako'
'Horii, Yoji'
'Noguchi, Mariko'
'Fujimori, Hiroki'
'Kajiwara, Takashi'

_publ_section_title
;
 Molecular elastic crystals exhibiting slow magnetic relaxations
;
_journal_name_full 'Chemical Communications'
_journal_paper_doi 10.1039/D3CC04770A
_journal_year 2023
_chemical_formula_sum 'C92 H116 Cu N4 O8'
_chemical_formula_weight 1469.42
_space_group_crystal_system triclinic
_space_group_IT_number 2
_space_group_name_Hall '-P 1'
_space_group_name_H-M_alt 'P -1'
_symmetry_cell_setting triclinic
_symmetry_space_group_name_H-M 'P -1'
_atom_sites_solution_hydrogens geom
_audit_creation_method SHELXL-2018/3
_audit_update_record
;
2023-09-06 deposited with the CCDC.	2023-11-15 downloaded from the CCDC.
;
_cell_angle_alpha 86.855(2)
_cell_angle_beta 84.389(3)
_cell_angle_gamma 80.138(3)
_cell_formula_units_Z 2
_cell_length_a 9.6256(4)
_cell_length_b 17.1012(5)
_cell_length_c 25.3585(8)
_cell_measurement_reflns_used 18041
_cell_measurement_temperature 273
_cell_measurement_theta_max 31.9890
_cell_measurement_theta_min 2.3730
_cell_volume 4089.8(2)
_computing_cell_refinement 'CrysAlisPro 1.171.42.49 (Rigaku OD, 2022)'
_computing_data_collection 'CrysAlisPro 1.171.42.49 (Rigaku OD, 2022)'
_computing_data_reduction 'CrysAlisPro 1.171.42.49 (Rigaku OD, 2022)'
_computing_molecular_graphics 'Yadokari-XG 2009 (Wakita Nemoto et al., 2009)'
_computing_publication_material 'Yadokari-XG 2009 (Wakita,Nemoto et al., 2009)'
_computing_structure_refinement 'SHELXL-2018/3 (Sheldrick, 2018)'
_diffrn_ambient_temperature 273(2)
_diffrn_measured_fraction_theta_full 0.997
_diffrn_measured_fraction_theta_max 0.994
_diffrn_measurement_device_type 'dtrek-CrysAlisPro-abstract goniometer imported rigaku-d*trek images'
_diffrn_measurement_method '\w scans'
_diffrn_radiation_monochromator graphite
_diffrn_radiation_type MoK\a
_diffrn_radiation_wavelength 0.71073
_diffrn_reflns_av_R_equivalents 0.0598
_diffrn_reflns_av_unetI/netI 0.0695
_diffrn_reflns_Laue_measured_fraction_full 0.997
_diffrn_reflns_Laue_measured_fraction_max 0.994
_diffrn_reflns_limit_h_max 12
_diffrn_reflns_limit_h_min -12
_diffrn_reflns_limit_k_max 22
_diffrn_reflns_limit_k_min -22
_diffrn_reflns_limit_l_max 32
_diffrn_reflns_limit_l_min -32
_diffrn_reflns_number 45029
_diffrn_reflns_point_group_measured_fraction_full 0.997
_diffrn_reflns_point_group_measured_fraction_max 0.994
_diffrn_reflns_theta_full 25.242
_diffrn_reflns_theta_max 27.499
_diffrn_reflns_theta_min 1.980
_diffrn_source 'fine-focus sealed X-ray tube'
_exptl_absorpt_coefficient_mu 0.325
_exptl_absorpt_correction_T_max 1.00000
_exptl_absorpt_correction_T_min 0.40583
_exptl_absorpt_correction_type multi-scan
_exptl_absorpt_process_details
;
CrysAlisPro 1.171.42.49 (Rigaku Oxford Diffraction, 2022)
Empirical absorption correction using spherical harmonics,
implemented in SCALE3 ABSPACK scaling algorithm.
;
_exptl_crystal_colour red
_exptl_crystal_density_diffrn 1.193
_exptl_crystal_description plate
_exptl_crystal_F_000 1578
_refine_diff_density_max 0.550
_refine_diff_density_min -0.336
_refine_diff_density_rms 0.063
_refine_ls_extinction_method none
_refine_ls_goodness_of_fit_ref 1.018
_refine_ls_matrix_type full
_refine_ls_number_parameters 963
_refine_ls_number_reflns 18709
_refine_ls_number_restraints 20
_refine_ls_restrained_S_all 1.043
_refine_ls_R_factor_all 0.1142
_refine_ls_R_factor_gt 0.0693
_refine_ls_shift/su_max 0.001
_refine_ls_shift/su_mean 0.000
_refine_ls_structure_factor_coef Fsqd
_refine_ls_weighting_details 'w=1/[\s^2^(Fo^2^)+(0.1082P)^2^+0.4157P] where P=(Fo^2^+2Fc^2^)/3'
_refine_ls_weighting_scheme calc
_refine_ls_wR_factor_gt 0.1748
_refine_ls_wR_factor_ref 0.2044
_reflns_Friedel_coverage 0.000
_reflns_number_gt 11714
_reflns_number_total 18709
_reflns_threshold_expression 'I > 2\s(I)'
_cod_data_source_file d3cc04770a4.cif
_cod_data_source_block CuPc11@273K
_cod_database_code 7132344
_shelx_shelxl_version_number 2018/3
_shelx_space_group_comment
;
The symmetry employed for this shelxl refinement is uniquely defined
by the following loop, which should always be used as a source of
symmetry information in preference to the above space-group names.
They are only intended as comments.
;

loop_
_space_group_symop_operation_xyz
'x, y, z'
'-x, -y, -z'

loop_
_atom_site_label
_atom_site_type_symbol
_atom_site_fract_x
_atom_site_fract_y
_atom_site_fract_z
_atom_site_U_iso_or_equiv
_atom_site_adp_type
_atom_site_occupancy
_atom_site_site_symmetry_order
_atom_site_calc_flag
_atom_site_refinement_flags_posn
_atom_site_refinement_flags_adp
_atom_site_refinement_flags_occupancy
_atom_site_disorder_assembly
_atom_site_disorder_group
Cu1 Cu 0.76281(3) 0.42719(2) 0.48883(2) 0.03829(12) Uani 1 1 d . . . . .
N1 N 0.8679(2) 0.36253(12) 0.43036(8) 0.0403(5) Uani 1 1 d . . . . .
C1 C 0.8667(3) 0.28377(15) 0.42218(10) 0.0425(6) Uani 1 1 d . . . . .
C2 C 0.9373(3) 0.26248(16) 0.37138(11) 0.0498(7) Uani 1 1 d . . . . .
H2 H 0.949288 0.212853 0.356698 0.060 Uiso 1 1 calc R U . . .
C3 C 0.9835(3) 0.32804(16) 0.34864(11) 0.0496(7) Uani 1 1 d . . . . .
H3 H 1.032291 0.332195 0.315368 0.059 Uiso 1 1 calc R U . . .
C4 C 0.9422(3) 0.38997(15) 0.38601(10) 0.0404(6) Uani 1 1 d . . . . .
N2 N 0.8470(2) 0.52104(12) 0.45963(8) 0.0387(5) Uani 1 1 d . . . . .
C5 C 0.9475(3) 0.52260(15) 0.41738(10) 0.0409(6) Uani 1 1 d . . . . .
C6 C 1.0020(3) 0.59619(16) 0.41550(11) 0.0458(6) Uani 1 1 d . . . . .
H6 H 1.071715 0.611256 0.390916 0.055 Uiso 1 1 calc R U . . .
C7 C 0.9335(3) 0.63891(16) 0.45581(11) 0.0475(7) Uani 1 1 d . . . . .
H7 H 0.949250 0.688295 0.465141 0.057 Uiso 1 1 calc R U . . .
C8 C 0.8309(3) 0.59399(15) 0.48201(10) 0.0411(6) Uani 1 1 d . . . . .
N3 N 0.6452(2) 0.49390(12) 0.54369(8) 0.0390(5) Uani 1 1 d . . . . .
C9 C 0.6300(3) 0.57555(15) 0.54646(10) 0.0406(6) Uani 1 1 d . . . . .
C10 C 0.5124(3) 0.60318(16) 0.58359(11) 0.0475(7) Uani 1 1 d . . . . .
H10 H 0.476966 0.655779 0.591314 0.057 Uiso 1 1 calc R U . . .
C11 C 0.4629(3) 0.53891(16) 0.60509(11) 0.0470(7) Uani 1 1 d . . . . .
H11 H 0.387552 0.538774 0.631006 0.056 Uiso 1 1 calc R U . . .
C12 C 0.5460(3) 0.47097(15) 0.58122(10) 0.0415(6) Uani 1 1 d . . . . .
N4 N 0.6914(2) 0.33133(12) 0.52147(8) 0.0408(5) Uani 1 1 d . . . . .
C13 C 0.6055(3) 0.32701(15) 0.56797(10) 0.0418(6) Uani 1 1 d . . . . .
C14 C 0.5951(3) 0.24509(16) 0.58169(11) 0.0494(7) Uani 1 1 d . . . . .
H14 H 0.545653 0.226379 0.611772 0.059 Uiso 1 1 calc R U . . .
C15 C 0.6695(3) 0.20087(16) 0.54324(11) 0.0492(7) Uani 1 1 d . . . . .
H15 H 0.681156 0.145925 0.541532 0.059 Uiso 1 1 calc R U . . .
C16 C 0.7278(3) 0.25450(15) 0.50519(10) 0.0420(6) Uani 1 1 d . . . . .
C17 C 0.9837(3) 0.46418(15) 0.37990(10) 0.0416(6) Uani 1 1 d . . . . .
C18 C 0.7235(3) 0.62258(15) 0.52062(10) 0.0421(6) Uani 1 1 d . . . . .
C19 C 0.5339(3) 0.39180(16) 0.59580(10) 0.0421(6) Uani 1 1 d . . . . .
C20 C 0.8065(3) 0.23180(15) 0.45793(10) 0.0417(6) Uani 1 1 d . . . . .
C21 C 1.0681(3) 0.48074(15) 0.32888(10) 0.0427(6) Uani 1 1 d . . . . .
C22 C 1.2131(3) 0.46879(18) 0.32464(11) 0.0536(7) Uani 1 1 d . . . . .
H22 H 1.261258 0.454583 0.354693 0.064 Uiso 1 1 calc R U . . .
C23 C 1.2882(3) 0.4777(2) 0.27615(12) 0.0582(8) Uani 1 1 d . . . . .
H23 H 1.386599 0.467909 0.273672 0.070 Uiso 1 1 calc R U . . .
C24 C 1.2190(3) 0.50086(18) 0.23117(11) 0.0529(7) Uani 1 1 d . . . . .
C25 C 1.0749(4) 0.5129(2) 0.23539(12) 0.0675(9) Uani 1 1 d . . . . .
H25 H 1.026858 0.527743 0.205384 0.081 Uiso 1 1 calc R U . . .
C26 C 0.9994(4) 0.5033(2) 0.28394(12) 0.0633(9) Uani 1 1 d . . . . .
H26 H 0.900982 0.512235 0.286255 0.076 Uiso 1 1 calc R U . . .
C27 C 0.7072(3) 0.70785(15) 0.53502(10) 0.0419(6) Uani 1 1 d . . . . .
C28 C 0.6833(3) 0.76940(16) 0.49719(11) 0.0511(7) Uani 1 1 d . . . . .
H28 H 0.678725 0.757692 0.462079 0.061 Uiso 1 1 calc R U . . .
C29 C 0.6662(3) 0.84772(16) 0.51097(12) 0.0525(7) Uani 1 1 d . . . . .
H29 H 0.650799 0.888262 0.485160 0.063 Uiso 1 1 calc R U . . .
C30 C 0.6719(3) 0.86594(16) 0.56308(11) 0.0470(7) Uani 1 1 d . . . . .
C31 C 0.6972(3) 0.80531(17) 0.60091(12) 0.0540(7) Uani 1 1 d . . . . .
H31 H 0.702494 0.817202 0.635937 0.065 Uiso 1 1 calc R U . . .
C32 C 0.7147(3) 0.72710(17) 0.58699(11) 0.0518(7) Uani 1 1 d . . . . .
H32 H 0.731791 0.686736 0.612812 0.062 Uiso 1 1 calc R U . . .
C33 C 0.4451(3) 0.37613(16) 0.64585(10) 0.0448(6) Uani 1 1 d . . . . .
C34 C 0.3251(3) 0.3424(2) 0.64672(12) 0.0573(8) Uani 1 1 d . . . . .
H34 H 0.293337 0.330710 0.615045 0.069 Uiso 1 1 calc R U . . .
C35 C 0.2515(4) 0.3257(2) 0.69435(13) 0.0662(9) Uani 1 1 d . . . . .
H35 H 0.171336 0.302010 0.694388 0.079 Uiso 1 1 calc R U . . .
C36 C 0.2948(3) 0.3434(2) 0.74177(11) 0.0557(8) Uani 1 1 d . . . . .
C37 C 0.4127(4) 0.3779(2) 0.74144(12) 0.0688(10) Uani 1 1 d . . . . .
H37 H 0.442846 0.390909 0.773091 0.083 Uiso 1 1 calc R U . . .
C38 C 0.4870(4) 0.3934(2) 0.69352(12) 0.0675(9) Uani 1 1 d . . . . .
H38 H 0.568038 0.416196 0.693619 0.081 Uiso 1 1 calc R U . . .
C39 C 0.8250(3) 0.14643(15) 0.44327(11) 0.0445(6) Uani 1 1 d . . . . .
C40 C 0.7169(3) 0.11722(18) 0.42400(13) 0.0595(8) Uani 1 1 d . . . . .
H40 H 0.629768 0.149888 0.421517 0.071 Uiso 1 1 calc R U . . .
C41 C 0.7357(4) 0.03991(19) 0.40825(14) 0.0628(9) Uani 1 1 d . . . . .
H41 H 0.660815 0.020696 0.395737 0.075 Uiso 1 1 calc R U . . .
C42 C 0.8641(3) -0.00893(16) 0.41090(11) 0.0464(7) Uani 1 1 d . . . . .
C43 C 0.9722(3) 0.01894(17) 0.43095(12) 0.0544(7) Uani 1 1 d . . . . .
H43 H 1.058759 -0.014123 0.433731 0.065 Uiso 1 1 calc R U . . .
C44 C 0.9528(3) 0.09656(17) 0.44715(12) 0.0544(7) Uani 1 1 d . . . . .
H44 H 1.026674 0.115191 0.460779 0.065 Uiso 1 1 calc R U . . .
C45 C 1.3068(4) 0.5111(2) 0.18051(13) 0.0671(9) Uani 1 1 d . . . . .
O1 O 1.4319(3) 0.5079(2) 0.17653(10) 0.1022(10) Uani 1 1 d . . . . .
O2 O 1.2298(3) 0.52464(18) 0.13873(9) 0.0825(8) Uani 1 1 d . . . . .
C46 C 1.3092(4) 0.5332(3) 0.08776(13) 0.0906(13) Uani 1 1 d . . . . .
H46 H 1.375795 0.484828 0.080417 0.109 Uiso 1 1 calc R U . . .
H46A H 1.361999 0.576585 0.088067 0.109 Uiso 1 1 calc R U . . .
C47 C 1.2098(5) 0.5491(3) 0.04698(14) 0.0921(13) Uani 1 1 d . . . . .
H47 H 1.147266 0.599039 0.053727 0.111 Uiso 1 1 calc R U . . .
H47A H 1.152146 0.507539 0.049161 0.111 Uiso 1 1 calc R U . . .
C48 C 1.2842(5) 0.5533(3) -0.00903(13) 0.0925(14) Uani 1 1 d . . . . .
H48 H 1.344629 0.593494 -0.010667 0.111 Uiso 1 1 calc R U . . .
H48A H 1.344249 0.502723 -0.016065 0.111 Uiso 1 1 calc R U . . .
C49 C 1.1832(5) 0.5727(3) -0.05188(15) 0.0996(15) Uani 1 1 d . . . . .
H49 H 1.122925 0.532475 -0.050205 0.120 Uiso 1 1 calc R U . . .
H49A H 1.122994 0.623218 -0.044706 0.120 Uiso 1 1 calc R U . . .
C50 C 1.2554(5) 0.5773(3) -0.10736(14) 0.0978(14) Uani 1 1 d . . . . .
H50 H 1.317408 0.616636 -0.109054 0.117 Uiso 1 1 calc R U . . .
H50A H 1.313558 0.526325 -0.115141 0.117 Uiso 1 1 calc R U . . .
C51 C 1.1521(6) 0.5986(4) -0.14879(17) 0.1148(17) Uani 1 1 d . . . . .
H51 H 1.089071 0.559744 -0.146372 0.138 Uiso 1 1 calc R U . . .
H51A H 1.095064 0.649854 -0.141047 0.138 Uiso 1 1 calc R U . . .
C52 C 1.2199(6) 0.6024(4) -0.20461(17) 0.1162(17) Uani 1 1 d . . . . .
H52 H 1.146037 0.609159 -0.228711 0.139 Uiso 1 1 calc R U . . .
H52A H 1.280513 0.551959 -0.211672 0.139 Uiso 1 1 calc R U . . .
C53 C 1.3083(6) 0.6693(4) -0.21686(18) 0.1145(17) Uani 1 1 d . . . . .
H53 H 1.253466 0.718362 -0.203588 0.137 Uiso 1 1 calc R U . . .
H53A H 1.392318 0.657045 -0.197739 0.137 Uiso 1 1 calc R U . . .
C54 C 1.3523(6) 0.6821(4) -0.27340(19) 0.1222(18) Uani 1 1 d . . . . .
H54 H 1.397932 0.631451 -0.287278 0.147 Uiso 1 1 calc R U . . .
H54A H 1.267670 0.699121 -0.291705 0.147 Uiso 1 1 calc R U . . .
C55 C 1.4482(10) 0.7399(6) -0.2870(3) 0.182(3) Uani 1 1 d . . . . .
H55 H 1.538369 0.716799 -0.274123 0.218 Uiso 1 1 calc R U . . .
H55A H 1.463497 0.742835 -0.325400 0.218 Uiso 1 1 calc R U . . .
C56 C 1.4185(10) 0.8161(5) -0.2710(4) 0.209(4) Uani 1 1 d . . . . .
H56 H 1.335323 0.843221 -0.286349 0.313 Uiso 1 1 calc R U . . .
H56A H 1.496960 0.842740 -0.282335 0.313 Uiso 1 1 calc R U . . .
H56B H 1.402317 0.816049 -0.233047 0.313 Uiso 1 1 calc R U . . .
C57 C 0.6508(3) 0.95157(17) 0.57639(13) 0.0559(8) Uani 1 1 d . . . . .
O3 O 0.6525(3) 1.00495(13) 0.54436(10) 0.0833(8) Uani 1 1 d . . . . .
O4 O 0.6254(3) 0.96161(12) 0.62800(9) 0.0735(7) Uani 1 1 d . . . . .
C58 C 0.5936(5) 1.0436(2) 0.64473(16) 0.0871(12) Uani 1 1 d . . . . .
H58 H 0.530482 1.075772 0.621451 0.105 Uiso 1 1 calc R U . . .
H58A H 0.679889 1.065953 0.643747 0.105 Uiso 1 1 calc R U . . .
C59 C 0.5233(7) 1.0414(3) 0.70107(19) 0.125(2) Uani 1 1 d . . . . .
H59 H 0.446649 1.011016 0.702173 0.150 Uiso 1 1 calc R U . . .
H59A H 0.591865 1.014172 0.724311 0.150 Uiso 1 1 calc R U . . .
C60 C 0.4678(8) 1.1190(3) 0.7208(2) 0.143(2) Uani 1 1 d . . . . .
H60 H 0.392663 1.144477 0.699689 0.171 Uiso 1 1 calc R U . . .
H60A H 0.542229 1.151196 0.716817 0.171 Uiso 1 1 calc R U . . .
C61 C 0.4069(10) 1.1154(6) 0.7821(3) 0.189(3) Uani 1 1 d . . . . .
H61 H 0.482503 1.090554 0.803184 0.227 Uiso 1 1 calc R U . . .
H61A H 0.375667 1.169092 0.793858 0.227 Uiso 1 1 calc R U . . .
C62 C 0.2858(12) 1.0701(7) 0.7916(4) 0.214(4) Uani 1 1 d . . . . .
H62 H 0.320503 1.013660 0.788491 0.256 Uiso 1 1 calc R U . . .
H62A H 0.218819 1.086556 0.765282 0.256 Uiso 1 1 calc R U . . .
C63 C 0.2086(12) 1.0872(7) 0.8504(4) 0.239(5) Uani 1 1 d . . . . .
H63 H 0.174445 1.143882 0.851919 0.286 Uiso 1 1 calc R U . . .
H63A H 0.126079 1.061121 0.854561 0.286 Uiso 1 1 calc R U . . .
C64 C 0.2830(13) 1.0652(7) 0.8926(4) 0.227(5) Uani 1 1 d . . . . .
H64 H 0.360554 1.095043 0.890469 0.272 Uiso 1 1 calc R U . . .
H64A H 0.324274 1.009526 0.889684 0.272 Uiso 1 1 calc R U . . .
C65 C 0.2044(12) 1.0756(7) 0.9461(4) 0.219(5) Uani 1 1 d . . . . .
H65 H 0.163420 1.131299 0.949124 0.263 Uiso 1 1 calc R U . . .
H65A H 0.126726 1.045853 0.948262 0.263 Uiso 1 1 calc R U . . .
C66 C 0.2822(13) 1.0524(7) 0.9895(4) 0.241(6) Uani 1 1 d . . . . .
H66 H 0.353410 1.086495 0.988593 0.289 Uiso 1 1 calc R U . . .
H66A H 0.332523 0.999075 0.983380 0.289 Uiso 1 1 calc R U . . .
C67 C 0.2146(14) 1.0519(7) 1.0435(4) 0.241(5) Uani 1 1 d . . . . .
H67 H 0.169959 1.106050 1.050512 0.289 Uiso 1 1 calc R U . . .
H67A H 0.139108 1.020861 1.043850 0.289 Uiso 1 1 calc R U . . .
C68 C 0.2919(16) 1.0241(8) 1.0863(5) 0.310(8) Uani 1 1 d . . . . .
H68 H 0.342026 0.971518 1.079869 0.465 Uiso 1 1 calc R U . . .
H68A H 0.228518 1.023014 1.117916 0.465 Uiso 1 1 calc R U . . .
H68B H 0.358258 1.058754 1.090645 0.465 Uiso 1 1 calc R U . . .
C69 C 0.2108(4) 0.3253(2) 0.79223(14) 0.0711(10) Uani 1 1 d . . . . .
O5 O 0.1057(3) 0.2984(2) 0.79472(11) 0.1182(13) Uani 1 1 d . . . . .
O6 O 0.2648(3) 0.3446(2) 0.83471(9) 0.1013(10) Uani 1 1 d . . . . .
C70 C 0.1882(5) 0.3335(4) 0.88551(15) 0.1177(19) Uani 1 1 d . . . . .
H70 H 0.147914 0.285205 0.886163 0.141 Uiso 1 1 calc R U . . .
H70A H 0.111447 0.377760 0.891494 0.141 Uiso 1 1 calc R U . . .
C71 C 0.2841(5) 0.3283(3) 0.92708(15) 0.1018(15) Uani 1 1 d . . . . .
H71 H 0.328216 0.375446 0.924558 0.122 Uiso 1 1 calc R U . . .
H71A H 0.358361 0.282751 0.921364 0.122 Uiso 1 1 calc R U . . .
C72 C 0.2110(5) 0.3206(4) 0.98228(15) 0.1122(17) Uani 1 1 d . . . . .
H72 H 0.140546 0.367798 0.988336 0.135 Uiso 1 1 calc R U . . .
H72A H 0.161304 0.275667 0.983609 0.135 Uiso 1 1 calc R U . . .
C73 C 0.3051(6) 0.3099(4) 1.02665(17) 0.1169(18) Uani 1 1 d . . . . .
H73 H 0.351994 0.355789 1.026483 0.140 Uiso 1 1 calc R U . . .
H73A H 0.377758 0.263736 1.020201 0.140 Uiso 1 1 calc R U . . .
C74 C 0.2289(6) 0.2993(4) 1.08109(16) 0.1199(18) Uani 1 1 d . . . . .
H74 H 0.154422 0.344803 1.086751 0.144 Uiso 1 1 calc R U . . .
H74A H 0.183733 0.252755 1.081122 0.144 Uiso 1 1 calc R U . . .
C75 C 0.3168(7) 0.2904(4) 1.1266(2) 0.136(2) Uani 1 1 d . . . . .
H75 H 0.357399 0.338258 1.128154 0.164 Uiso 1 1 calc R U . . .
H75A H 0.394356 0.246666 1.120309 0.164 Uiso 1 1 calc R U . . .
C76 C 0.2373(7) 0.2752(4) 1.1806(2) 0.137(2) Uani 1 1 d . . . . .
H76 H 0.299011 0.278364 1.208198 0.164 Uiso 1 1 calc R U . . .
H76A H 0.155887 0.316946 1.185958 0.164 Uiso 1 1 calc R U . . .
C77 C 0.1878(8) 0.1968(4) 1.1867(2) 0.152(2) Uani 1 1 d D . . . .
H77 H 0.120016 0.196824 1.160802 0.182 Uiso 1 1 calc R U . . .
H77A H 0.268598 0.156513 1.176651 0.182 Uiso 1 1 calc R U . . .
C78 C 0.1232(8) 0.1704(5) 1.2376(2) 0.159(3) Uani 1 1 d D . . . .
H78 H 0.041771 0.209850 1.248330 0.191 Uiso 1 1 calc R U . . .
H78A H 0.190705 0.168115 1.263854 0.191 Uiso 1 1 calc R U . . .
C79 C 0.0762(12) 0.0907(5) 1.2377(3) 0.219(5) Uani 1 1 d D . . . .
H79 H 0.000836 0.095699 1.214405 0.262 Uiso 1 1 calc R U . . .
H79A H 0.154940 0.053504 1.222083 0.262 Uiso 1 1 calc R U . . .
C80 C 0.0304(12) 0.0580(6) 1.2839(4) 0.234(5) Uani 1 1 d D . . . .
H80 H 0.098585 0.057789 1.309201 0.351 Uiso 1 1 calc R U . . .
H80A H 0.018368 0.004442 1.278801 0.351 Uiso 1 1 calc R U . . .
H80B H -0.058490 0.088272 1.296983 0.351 Uiso 1 1 calc R U . . .
C81 C 0.8808(4) -0.09127(18) 0.39099(12) 0.0561(8) Uani 1 1 d . . . . .
O7 O 0.7855(3) -0.12054(14) 0.37765(11) 0.0827(8) Uani 1 1 d . . . . .
O8 O 1.0147(2) -0.12825(12) 0.38972(9) 0.0654(6) Uani 1 1 d . . . . .
C82 C 1.0476(4) -0.20660(19) 0.36848(15) 0.0703(10) Uani 1 1 d D . . . .
H82 H 0.963956 -0.231691 0.371853 0.084 Uiso 0.644(8) 1 calc R U P A 1
H82A H 1.120264 -0.239602 0.387503 0.084 Uiso 0.644(8) 1 calc R U P A 1
H82B H 1.084401 -0.243641 0.396124 0.084 Uiso 0.356(8) 1 calc R U P A 2
H82C H 0.960160 -0.221702 0.359799 0.084 Uiso 0.356(8) 1 calc R U P A 2
C83 C 1.1003(11) -0.1963(5) 0.3100(3) 0.092(2) Uani 0.644(8) 1 d D . P A 1
H83 H 1.020605 -0.173552 0.290275 0.111 Uiso 0.644(8) 1 calc R U P A 1
H83A H 1.166620 -0.159173 0.306763 0.111 Uiso 0.644(8) 1 calc R U P A 1
C84 C 1.1698(8) -0.2712(4) 0.2862(3) 0.107(3) Uani 0.644(8) 1 d D . P A 1
H84 H 1.233007 -0.299214 0.311100 0.128 Uiso 0.644(8) 1 calc R U P A 1
H84A H 1.097081 -0.303220 0.283280 0.128 Uiso 0.644(8) 1 calc R U P A 1
C85 C 1.2489(14) -0.2691(8) 0.2358(4) 0.180(6) Uani 0.644(8) 1 d D . P A 1
H85 H 1.340006 -0.256986 0.242864 0.216 Uiso 0.644(8) 1 calc R U P A 1
H85A H 1.266992 -0.323493 0.224461 0.216 Uiso 0.644(8) 1 calc R U P A 1
C86 C 1.2143(15) -0.2264(9) 0.1947(4) 0.279(7) Uani 1 1 d D . . . .
H86 H 1.205307 -0.171195 0.203564 0.335 Uiso 0.644(8) 1 calc R U P A 1
H86A H 1.121016 -0.235046 0.187511 0.335 Uiso 0.644(8) 1 calc R U P A 1
H86B H 1.129183 -0.244130 0.185868 0.335 Uiso 0.356(8) 1 calc R U P A 2
H86C H 1.258505 -0.268264 0.217926 0.335 Uiso 0.356(8) 1 calc R U P A 2
C87 C 1.3113(11) -0.2380(6) 0.1427(3) 0.208(4) Uani 1 1 d D . . . .
H87 H 1.384916 -0.205493 0.141398 0.249 Uiso 1 1 calc R U . . .
H87A H 1.355646 -0.293210 0.139811 0.249 Uiso 1 1 calc R U . . .
C88 C 1.2174(10) -0.2132(6) 0.0985(3) 0.187(4) Uani 1 1 d . . . . .
H88 H 1.168506 -0.159396 0.104086 0.225 Uiso 1 1 calc R U . . .
H88A H 1.146284 -0.247406 0.100341 0.225 Uiso 1 1 calc R U . . .
C89 C 1.2940(8) -0.2162(5) 0.0436(3) 0.157(3) Uani 1 1 d . . . . .
H89 H 1.364137 -0.181331 0.041728 0.189 Uiso 1 1 calc R U . . .
H89A H 1.344354 -0.269756 0.038398 0.189 Uiso 1 1 calc R U . . .
C90 C 1.2035(9) -0.1932(5) -0.0007(3) 0.177(3) Uani 1 1 d . . . . .
H90 H 1.134958 -0.228949 0.000687 0.212 Uiso 1 1 calc R U . . .
H90A H 1.151219 -0.140194 0.005082 0.212 Uiso 1 1 calc R U . . .
C91 C 1.2780(10) -0.1939(5) -0.0547(3) 0.185(3) Uani 1 1 d . . . . .
H91 H 1.326949 -0.247480 -0.061117 0.222 Uiso 1 1 calc R U . . .
H91A H 1.349161 -0.159879 -0.055734 0.222 Uiso 1 1 calc R U . . .
C92 C 1.1852(11) -0.1673(6) -0.0991(4) 0.226(5) Uani 1 1 d . . . . .
H92 H 1.127106 -0.206544 -0.103291 0.338 Uiso 1 1 calc R U . . .
H92A H 1.243470 -0.160832 -0.131442 0.338 Uiso 1 1 calc R U . . .
H92B H 1.125879 -0.117644 -0.090805 0.338 Uiso 1 1 calc R U . . .
C93 C 1.1449(19) -0.2155(13) 0.3234(5) 0.098(7) Uiso 0.356(8) 1 d D . P A 2
H93 H 1.173601 -0.271571 0.316863 0.118 Uiso 0.356(8) 1 calc R U P A 2
H93A H 1.228508 -0.194160 0.329878 0.118 Uiso 0.356(8) 1 calc R U P A 2
C94 C 1.086(2) -0.1763(11) 0.2785(6) 0.125(7) Uiso 0.356(8) 1 d D . P A 2
H94 H 1.049014 -0.122277 0.288420 0.151 Uiso 0.356(8) 1 calc R U P A 2
H94A H 1.005592 -0.200800 0.272972 0.151 Uiso 0.356(8) 1 calc R U P A 2
C95 C 1.1644(17) -0.1704(9) 0.2271(6) 0.119(6) Uiso 0.356(8) 1 d D . P A 2
H95 H 1.104281 -0.131013 0.206760 0.143 Uiso 0.356(8) 1 calc R U P A 2
H95A H 1.245083 -0.146212 0.233362 0.143 Uiso 0.356(8) 1 calc R U P A 2

loop_
_atom_site_aniso_label
_atom_site_aniso_U_11
_atom_site_aniso_U_22
_atom_site_aniso_U_33
_atom_site_aniso_U_23
_atom_site_aniso_U_13
_atom_site_aniso_U_12
Cu1 0.0470(2) 0.03015(17) 0.03656(18) -0.00031(12) 0.00108(14) -0.00614(14)
N1 0.0492(13) 0.0317(11) 0.0397(11) -0.0016(8) 0.0004(10) -0.0083(10)
C1 0.0462(16) 0.0343(13) 0.0460(14) -0.0023(11) 0.0003(12) -0.0063(12)
C2 0.0635(19) 0.0372(14) 0.0480(15) -0.0083(12) 0.0047(14) -0.0100(14)
C3 0.0598(19) 0.0429(15) 0.0441(15) -0.0051(12) 0.0049(13) -0.0075(14)
C4 0.0457(16) 0.0368(13) 0.0372(13) -0.0017(10) 0.0001(11) -0.0044(12)
N2 0.0464(13) 0.0335(11) 0.0355(11) 0.0002(8) -0.0007(9) -0.0071(10)
C5 0.0474(16) 0.0353(13) 0.0399(13) 0.0039(10) -0.0027(12) -0.0094(12)
C6 0.0524(17) 0.0395(14) 0.0463(15) 0.0001(11) -0.0009(13) -0.0124(13)
C7 0.0587(18) 0.0374(14) 0.0487(15) -0.0018(11) -0.0022(14) -0.0161(13)
C8 0.0514(16) 0.0319(13) 0.0398(13) 0.0012(10) -0.0040(12) -0.0074(12)
N3 0.0469(13) 0.0321(11) 0.0370(11) 0.0005(8) -0.0013(10) -0.0059(10)
C9 0.0484(16) 0.0338(13) 0.0372(13) -0.0017(10) -0.0046(12) -0.0002(12)
C10 0.0526(17) 0.0388(14) 0.0487(15) -0.0045(12) 0.0000(13) -0.0025(13)
C11 0.0480(16) 0.0448(15) 0.0436(15) -0.0041(12) 0.0056(12) 0.0001(13)
C12 0.0443(16) 0.0382(14) 0.0400(14) -0.0024(11) -0.0001(12) -0.0035(12)
N4 0.0479(13) 0.0335(11) 0.0394(11) 0.0001(9) 0.0001(10) -0.0051(10)
C13 0.0486(16) 0.0370(14) 0.0397(14) 0.0013(11) -0.0001(12) -0.0094(12)
C14 0.0562(18) 0.0404(15) 0.0501(16) 0.0052(12) 0.0076(14) -0.0134(13)
C15 0.0579(18) 0.0355(14) 0.0538(16) -0.0002(12) 0.0032(14) -0.0114(13)
C16 0.0484(16) 0.0334(13) 0.0445(14) 0.0008(11) -0.0018(12) -0.0096(12)
C17 0.0482(16) 0.0379(14) 0.0372(13) 0.0025(10) 0.0013(12) -0.0077(12)
C18 0.0542(17) 0.0323(13) 0.0396(14) 0.0001(10) -0.0074(12) -0.0052(12)
C19 0.0447(16) 0.0449(15) 0.0365(13) -0.0008(11) 0.0011(11) -0.0105(12)
C20 0.0477(16) 0.0321(13) 0.0454(14) -0.0041(11) -0.0004(12) -0.0077(12)
C21 0.0537(18) 0.0364(14) 0.0374(13) 0.0014(10) 0.0021(12) -0.0100(12)
C22 0.0552(19) 0.0622(19) 0.0446(16) 0.0065(13) -0.0050(14) -0.0152(15)
C23 0.0469(18) 0.073(2) 0.0551(18) -0.0007(15) 0.0017(14) -0.0168(16)
C24 0.061(2) 0.0545(17) 0.0442(16) -0.0032(13) 0.0040(14) -0.0156(15)
C25 0.067(2) 0.092(3) 0.0388(16) 0.0073(16) -0.0021(15) -0.0070(19)
C26 0.0522(19) 0.087(2) 0.0466(17) 0.0097(16) 0.0008(14) -0.0050(17)
C27 0.0467(16) 0.0343(13) 0.0445(14) -0.0040(11) -0.0002(12) -0.0075(12)
C28 0.071(2) 0.0380(15) 0.0446(15) -0.0033(12) -0.0043(14) -0.0092(14)
C29 0.066(2) 0.0357(14) 0.0542(17) 0.0044(12) -0.0013(15) -0.0073(14)
C30 0.0489(17) 0.0372(14) 0.0552(17) -0.0056(12) 0.0005(13) -0.0103(13)
C31 0.068(2) 0.0464(16) 0.0488(16) -0.0092(13) -0.0063(15) -0.0097(15)
C32 0.068(2) 0.0388(15) 0.0475(16) -0.0003(12) -0.0090(14) -0.0046(14)
C33 0.0510(17) 0.0413(14) 0.0410(14) -0.0041(11) 0.0028(12) -0.0076(13)
C34 0.058(2) 0.074(2) 0.0431(16) -0.0046(14) -0.0025(14) -0.0192(17)
C35 0.058(2) 0.091(3) 0.0549(19) -0.0046(17) 0.0035(16) -0.0318(19)
C36 0.0555(19) 0.066(2) 0.0446(16) -0.0020(14) 0.0055(14) -0.0130(16)
C37 0.078(2) 0.095(3) 0.0392(16) -0.0076(16) -0.0014(16) -0.032(2)
C38 0.072(2) 0.092(3) 0.0472(17) -0.0060(16) 0.0016(16) -0.040(2)
C39 0.0518(17) 0.0349(14) 0.0465(15) -0.0025(11) 0.0043(13) -0.0109(13)
C40 0.0498(18) 0.0457(17) 0.083(2) -0.0132(15) -0.0040(16) -0.0045(14)
C41 0.056(2) 0.0523(18) 0.084(2) -0.0207(16) -0.0084(17) -0.0151(16)
C42 0.0550(18) 0.0369(14) 0.0472(15) -0.0060(11) 0.0044(13) -0.0109(13)
C43 0.0543(19) 0.0374(15) 0.0703(19) -0.0063(13) -0.0048(15) -0.0036(14)
C44 0.0550(19) 0.0421(16) 0.0682(19) -0.0101(13) -0.0093(15) -0.0095(14)
C45 0.071(2) 0.083(2) 0.0459(18) -0.0067(16) 0.0103(17) -0.019(2)
O1 0.0687(19) 0.183(3) 0.0583(15) -0.0028(17) 0.0133(13) -0.040(2)
O2 0.0760(17) 0.128(2) 0.0422(12) 0.0032(13) 0.0111(12) -0.0241(16)
C46 0.085(3) 0.144(4) 0.0422(18) 0.000(2) 0.0164(19) -0.031(3)
C47 0.085(3) 0.141(4) 0.0463(19) 0.005(2) 0.0104(19) -0.021(3)
C48 0.086(3) 0.143(4) 0.0457(19) 0.003(2) 0.0100(19) -0.022(3)
C49 0.084(3) 0.152(5) 0.058(2) 0.005(2) 0.003(2) -0.014(3)
C50 0.096(3) 0.139(4) 0.050(2) 0.002(2) 0.005(2) -0.007(3)
C51 0.115(4) 0.162(5) 0.071(3) 0.010(3) -0.015(3) -0.032(4)
C52 0.136(4) 0.153(5) 0.064(3) 0.006(3) -0.021(3) -0.032(4)
C53 0.132(4) 0.136(5) 0.074(3) 0.000(3) -0.001(3) -0.026(4)
C54 0.136(5) 0.149(5) 0.076(3) 0.004(3) -0.005(3) -0.013(4)
C55 0.246(10) 0.204(9) 0.115(5) -0.005(5) 0.013(5) -0.113(8)
C56 0.274(11) 0.116(6) 0.229(10) -0.018(6) 0.041(8) -0.043(7)
C57 0.061(2) 0.0380(16) 0.070(2) -0.0103(14) 0.0028(16) -0.0124(14)
O3 0.135(2) 0.0362(12) 0.0782(16) -0.0042(11) 0.0086(16) -0.0221(14)
O4 0.110(2) 0.0420(12) 0.0674(15) -0.0147(10) 0.0069(13) -0.0138(12)
C58 0.129(4) 0.049(2) 0.081(3) -0.0244(18) 0.007(2) -0.014(2)
C59 0.197(6) 0.072(3) 0.097(3) -0.038(2) -0.036(3) 0.029(3)
C60 0.195(7) 0.100(4) 0.132(5) -0.032(4) -0.004(4) -0.017(4)
C61 0.205(9) 0.189(8) 0.161(7) -0.066(6) 0.017(6) 0.001(7)
C62 0.249(12) 0.231(11) 0.171(8) 0.002(7) -0.024(8) -0.070(9)
C63 0.284(14) 0.246(12) 0.149(8) -0.003(8) 0.067(9) 0.009(10)
C64 0.308(14) 0.221(10) 0.126(7) -0.008(7) 0.020(8) 0.003(9)
C65 0.262(13) 0.247(11) 0.138(7) -0.021(8) 0.049(8) -0.045(9)
C66 0.306(15) 0.244(12) 0.148(8) -0.062(8) 0.047(9) 0.003(10)
C67 0.346(16) 0.228(11) 0.132(7) -0.044(8) 0.014(9) -0.011(10)
C68 0.44(2) 0.271(15) 0.180(10) -0.079(11) 0.003(12) 0.047(14)
C69 0.071(2) 0.089(3) 0.052(2) 0.0037(17) 0.0089(18) -0.022(2)
O5 0.099(2) 0.202(4) 0.0673(18) 0.0104(19) 0.0143(16) -0.082(3)
O6 0.106(2) 0.167(3) 0.0418(13) -0.0102(15) 0.0182(14) -0.065(2)
C70 0.111(4) 0.199(6) 0.047(2) -0.005(3) 0.023(2) -0.053(4)
C71 0.111(4) 0.137(4) 0.056(2) -0.005(2) 0.016(2) -0.030(3)
C72 0.113(4) 0.170(5) 0.051(2) -0.001(3) 0.013(2) -0.029(3)
C73 0.125(4) 0.160(5) 0.063(3) -0.005(3) 0.008(3) -0.026(4)
C74 0.125(4) 0.172(5) 0.059(2) 0.009(3) -0.003(3) -0.019(4)
C75 0.144(5) 0.188(6) 0.081(3) 0.000(4) -0.017(3) -0.035(5)
C76 0.182(6) 0.160(6) 0.075(3) 0.005(3) -0.031(4) -0.040(5)
C77 0.197(7) 0.160(6) 0.093(4) 0.003(4) 0.001(4) -0.026(5)
C78 0.213(8) 0.164(7) 0.095(4) 0.022(4) 0.000(4) -0.029(6)
C79 0.306(12) 0.187(9) 0.149(7) 0.058(6) 0.044(7) -0.059(8)
C80 0.315(13) 0.184(9) 0.186(9) 0.027(7) 0.036(8) -0.036(8)
C81 0.068(2) 0.0434(16) 0.0571(18) -0.0105(13) 0.0050(16) -0.0143(16)
O7 0.0733(17) 0.0607(15) 0.120(2) -0.0384(14) -0.0073(15) -0.0175(13)
O8 0.0675(15) 0.0405(11) 0.0876(16) -0.0201(11) -0.0017(12) -0.0051(11)
C82 0.081(2) 0.0423(17) 0.086(2) -0.0220(16) 0.005(2) -0.0051(17)
C83 0.120(7) 0.074(5) 0.077(5) -0.017(4) 0.003(5) -0.001(5)
C84 0.107(6) 0.103(6) 0.111(6) -0.050(4) 0.021(5) -0.023(4)
C85 0.202(13) 0.180(12) 0.150(10) -0.058(9) 0.077(10) -0.042(10)
C86 0.363(18) 0.311(17) 0.154(9) -0.040(10) 0.095(11) -0.089(13)
C87 0.259(11) 0.215(9) 0.130(6) -0.027(6) 0.080(7) -0.035(8)
C88 0.201(9) 0.216(9) 0.146(7) -0.041(6) 0.066(6) -0.071(7)
C89 0.171(7) 0.168(7) 0.128(5) -0.041(5) 0.038(5) -0.033(5)
C90 0.168(7) 0.201(8) 0.154(7) -0.070(6) 0.017(6) -0.008(6)
C91 0.226(9) 0.185(8) 0.134(6) -0.052(6) 0.012(6) -0.007(7)
C92 0.264(12) 0.243(11) 0.159(8) -0.069(8) -0.024(8) 0.011(9)

loop_
_atom_type_symbol
_atom_type_description
_atom_type_scat_dispersion_real
_atom_type_scat_dispersion_imag
_atom_type_scat_source
C C 0.0033 0.0016 'International Tables Vol C Tables 4.2.6.8 and 6.1.1.4'
H H 0.0000 0.0000 'International Tables Vol C Tables 4.2.6.8 and 6.1.1.4'
N N 0.0061 0.0033 'International Tables Vol C Tables 4.2.6.8 and 6.1.1.4'
O O 0.0106 0.0060 'International Tables Vol C Tables 4.2.6.8 and 6.1.1.4'
Cu Cu 0.3201 1.2651 'International Tables Vol C Tables 4.2.6.8 and 6.1.1.4'

loop_
_geom_angle_atom_site_label_1
_geom_angle_atom_site_label_2
_geom_angle_atom_site_label_3
_geom_angle
_geom_angle_site_symmetry_1
_geom_angle_site_symmetry_3
_geom_angle_publ_flag
N3 Cu1 N1 175.50(9) . . ?
N3 Cu1 N4 90.23(8) . . ?
N1 Cu1 N4 89.99(9) . . ?
N3 Cu1 N2 90.01(8) . . ?
N1 Cu1 N2 90.12(8) . . ?
N4 Cu1 N2 175.53(9) . . ?
C1 N1 C4 105.6(2) . . ?
C1 N1 Cu1 127.30(17) . . ?
C4 N1 Cu1 126.65(17) . . ?
N1 C1 C20 125.3(2) . . ?
N1 C1 C2 110.2(2) . . ?
C20 C1 C2 124.5(2) . . ?
C3 C2 C1 107.3(2) . . ?
C2 C3 C4 106.6(2) . . ?
N1 C4 C17 125.3(2) . . ?
N1 C4 C3 110.3(2) . . ?
C17 C4 C3 124.2(2) . . ?
C5 N2 C8 106.0(2) . . ?
C5 N2 Cu1 126.74(17) . . ?
C8 N2 Cu1 126.70(17) . . ?
N2 C5 C17 124.9(2) . . ?
N2 C5 C6 109.8(2) . . ?
C17 C5 C6 125.2(2) . . ?
C7 C6 C5 107.2(2) . . ?
C6 C7 C8 107.3(2) . . ?
N2 C8 C18 125.0(2) . . ?
N2 C8 C7 109.4(2) . . ?
C18 C8 C7 125.3(2) . . ?
C12 N3 C9 105.5(2) . . ?
C12 N3 Cu1 127.07(17) . . ?
C9 N3 Cu1 126.66(17) . . ?
N3 C9 C18 124.9(2) . . ?
N3 C9 C10 109.5(2) . . ?
C18 C9 C10 125.3(2) . . ?
C11 C10 C9 107.0(2) . . ?
C10 C11 C12 107.8(2) . . ?
N3 C12 C19 124.8(2) . . ?
N3 C12 C11 109.9(2) . . ?
C19 C12 C11 125.2(2) . . ?
C16 N4 C13 105.5(2) . . ?
C16 N4 Cu1 127.29(17) . . ?
C13 N4 Cu1 126.94(17) . . ?
N4 C13 C19 125.2(2) . . ?
N4 C13 C14 109.5(2) . . ?
C19 C13 C14 125.2(2) . . ?
C15 C14 C13 107.6(2) . . ?
C14 C15 C16 106.9(2) . . ?
N4 C16 C20 125.1(2) . . ?
N4 C16 C15 110.4(2) . . ?
C20 C16 C15 124.5(2) . . ?
C4 C17 C5 123.6(2) . . ?
C4 C17 C21 116.3(2) . . ?
C5 C17 C21 120.0(2) . . ?
C8 C18 C9 123.1(2) . . ?
C8 C18 C27 118.5(2) . . ?
C9 C18 C27 118.4(2) . . ?
C13 C19 C12 123.8(2) . . ?
C13 C19 C33 118.1(2) . . ?
C12 C19 C33 118.1(2) . . ?
C1 C20 C16 124.1(2) . . ?
C1 C20 C39 117.3(2) . . ?
C16 C20 C39 118.6(2) . . ?
C22 C21 C26 118.6(3) . . ?
C22 C21 C17 121.8(2) . . ?
C26 C21 C17 119.5(3) . . ?
C21 C22 C23 120.5(3) . . ?
C22 C23 C24 120.9(3) . . ?
C25 C24 C23 118.7(3) . . ?
C25 C24 C45 123.4(3) . . ?
C23 C24 C45 117.9(3) . . ?
C24 C25 C26 120.6(3) . . ?
C21 C26 C25 120.8(3) . . ?
C32 C27 C28 118.2(2) . . ?
C32 C27 C18 120.4(2) . . ?
C28 C27 C18 121.4(2) . . ?
C29 C28 C27 121.0(3) . . ?
C28 C29 C30 120.1(3) . . ?
C31 C30 C29 119.5(3) . . ?
C31 C30 C57 122.2(3) . . ?
C29 C30 C57 118.3(3) . . ?
C32 C31 C30 120.3(3) . . ?
C31 C32 C27 120.9(3) . . ?
C38 C33 C34 117.8(3) . . ?
C38 C33 C19 119.1(3) . . ?
C34 C33 C19 123.0(3) . . ?
C33 C34 C35 120.4(3) . . ?
C36 C35 C34 121.0(3) . . ?
C37 C36 C35 119.2(3) . . ?
C37 C36 C69 121.7(3) . . ?
C35 C36 C69 119.2(3) . . ?
C36 C37 C38 119.4(3) . . ?
C33 C38 C37 122.2(3) . . ?
C40 C39 C44 118.6(3) . . ?
C40 C39 C20 120.7(3) . . ?
C44 C39 C20 120.7(3) . . ?
C39 C40 C41 120.8(3) . . ?
C42 C41 C40 120.5(3) . . ?
C43 C42 C41 119.4(3) . . ?
C43 C42 C81 122.3(3) . . ?
C41 C42 C81 118.4(3) . . ?
C42 C43 C44 120.0(3) . . ?
C39 C44 C43 120.7(3) . . ?
O1 C45 O2 122.6(3) . . ?
O1 C45 C24 124.8(3) . . ?
O2 C45 C24 112.6(3) . . ?
C45 O2 C46 115.6(3) . . ?
O2 C46 C47 108.5(3) . . ?
C46 C47 C48 112.7(4) . . ?
C49 C48 C47 113.7(4) . . ?
C50 C49 C48 114.1(4) . . ?
C51 C50 C49 112.7(4) . . ?
C52 C51 C50 114.3(4) . . ?
C51 C52 C53 115.0(4) . . ?
C54 C53 C52 114.7(5) . . ?
C55 C54 C53 117.1(5) . . ?
C56 C55 C54 122.9(8) . . ?
O3 C57 O4 123.5(3) . . ?
O3 C57 C30 124.2(3) . . ?
O4 C57 C30 112.3(3) . . ?
C57 O4 C58 116.4(3) . . ?
O4 C58 C59 106.7(3) . . ?
C60 C59 C58 113.4(5) . . ?
C59 C60 C61 112.4(6) . . ?
C62 C61 C60 112.8(7) . . ?
C61 C62 C63 109.0(8) . . ?
C64 C63 C62 118.8(10) . . ?
C63 C64 C65 117.0(11) . . ?
C66 C65 C64 116.5(11) . . ?
C65 C66 C67 121.6(12) . . ?
C68 C67 C66 121.3(14) . . ?
O5 C69 O6 122.6(3) . . ?
O5 C69 C36 124.5(4) . . ?
O6 C69 C36 112.9(3) . . ?
C69 O6 C70 117.6(3) . . ?
O6 C70 C71 109.5(4) . . ?
C70 C71 C72 113.2(4) . . ?
C73 C72 C71 115.9(4) . . ?
C72 C73 C74 114.3(4) . . ?
C75 C74 C73 116.5(5) . . ?
C74 C75 C76 114.8(5) . . ?
C77 C76 C75 114.3(5) . . ?
C78 C77 C76 120.6(6) . . ?
C77 C78 C79 114.9(7) . . ?
C80 C79 C78 118.9(9) . . ?
O7 C81 O8 123.9(3) . . ?
O7 C81 C42 124.3(3) . . ?
O8 C81 C42 111.8(3) . . ?
C81 O8 C82 117.7(3) . . ?
C93 C82 O8 116.3(10) . . ?
O8 C82 C83 107.1(4) . . ?
C84 C83 C82 113.3(7) . . ?
C85 C84 C83 119.5(8) . . ?
C86 C85 C84 127.5(11) . . ?
C85 C86 C87 118.9(12) . . ?
C95 C86 C87 138.6(14) . . ?
C88 C87 C86 106.1(9) . . ?
C87 C88 C89 114.6(8) . . ?
C90 C89 C88 115.6(7) . . ?
C91 C90 C89 116.1(7) . . ?
C90 C91 C92 115.5(8) . . ?
C82 C93 C94 111.5(16) . . ?
C93 C94 C95 124.2(17) . . ?
C86 C95 C94 128.4(16) . . ?

loop_
_geom_bond_atom_site_label_1
_geom_bond_atom_site_label_2
_geom_bond_distance
_geom_bond_site_symmetry_2
_geom_bond_publ_flag
Cu1 N3 1.985(2) . ?
Cu1 N1 1.987(2) . ?
Cu1 N4 1.993(2) . ?
Cu1 N2 1.995(2) . ?
N1 C1 1.376(3) . ?
N1 C4 1.377(3) . ?
C1 C20 1.390(4) . ?
C1 C2 1.432(4) . ?
C2 C3 1.355(4) . ?
C3 C4 1.439(4) . ?
C4 C17 1.391(4) . ?
N2 C5 1.374(3) . ?
N2 C8 1.377(3) . ?
C5 C17 1.394(4) . ?
C5 C6 1.441(4) . ?
C6 C7 1.341(4) . ?
C7 C8 1.444(4) . ?
C8 C18 1.395(4) . ?
N3 C12 1.371(3) . ?
N3 C9 1.384(3) . ?
C9 C18 1.400(4) . ?
C9 C10 1.432(4) . ?
C10 C11 1.340(4) . ?
C11 C12 1.422(4) . ?
C12 C19 1.405(4) . ?
N4 C16 1.376(3) . ?
N4 C13 1.379(3) . ?
C13 C19 1.389(4) . ?
C13 C14 1.443(4) . ?
C14 C15 1.340(4) . ?
C15 C16 1.435(4) . ?
C16 C20 1.391(4) . ?
C17 C21 1.499(4) . ?
C18 C27 1.501(3) . ?
C19 C33 1.498(4) . ?
C20 C39 1.503(3) . ?
C21 C22 1.370(4) . ?
C21 C26 1.377(4) . ?
C22 C23 1.379(4) . ?
C23 C24 1.382(4) . ?
C24 C25 1.361(5) . ?
C24 C45 1.486(4) . ?
C25 C26 1.384(4) . ?
C27 C32 1.387(4) . ?
C27 C28 1.390(4) . ?
C28 C29 1.381(4) . ?
C29 C30 1.383(4) . ?
C30 C31 1.380(4) . ?
C30 C57 1.496(4) . ?
C31 C32 1.380(4) . ?
C33 C38 1.373(4) . ?
C33 C34 1.375(4) . ?
C34 C35 1.381(4) . ?
C35 C36 1.376(4) . ?
C36 C37 1.365(5) . ?
C36 C69 1.493(4) . ?
C37 C38 1.385(4) . ?
C39 C40 1.370(4) . ?
C39 C44 1.380(4) . ?
C40 C41 1.379(4) . ?
C41 C42 1.373(4) . ?
C42 C43 1.367(4) . ?
C42 C81 1.499(4) . ?
C43 C44 1.388(4) . ?
C45 O1 1.190(4) . ?
C45 O2 1.339(4) . ?
O2 C46 1.449(4) . ?
C46 C47 1.460(6) . ?
C47 C48 1.531(5) . ?
C48 C49 1.513(6) . ?
C49 C50 1.511(5) . ?
C50 C51 1.504(6) . ?
C51 C52 1.502(6) . ?
C52 C53 1.540(7) . ?
C53 C54 1.470(6) . ?
C54 C55 1.470(8) . ?
C55 C56 1.360(9) . ?
C57 O3 1.189(4) . ?
C57 O4 1.323(4) . ?
O4 C58 1.460(4) . ?
C58 C59 1.521(6) . ?
C59 C60 1.440(6) . ?
C60 C61 1.609(9) . ?
C61 C62 1.501(11) . ?
C62 C63 1.619(11) . ?
C63 C64 1.346(12) . ?
C64 C65 1.492(11) . ?
C65 C66 1.393(13) . ?
C66 C67 1.457(13) . ?
C67 C68 1.392(14) . ?
C69 O5 1.176(4) . ?
C69 O6 1.322(4) . ?
O6 C70 1.440(4) . ?
C70 C71 1.456(6) . ?
C71 C72 1.513(5) . ?
C72 C73 1.497(7) . ?
C73 C74 1.515(6) . ?
C74 C75 1.483(7) . ?
C75 C76 1.534(7) . ?
C76 C77 1.493(8) . ?
C77 C78 1.459(7) . ?
C78 C79 1.508(9) . ?
C79 C80 1.338(8) . ?
C81 O7 1.201(4) . ?
C81 O8 1.333(4) . ?
O8 C82 1.445(3) . ?
C82 C93 1.402(14) . ?
C82 C83 1.531(8) . ?
C83 C84 1.471(9) . ?
C84 C85 1.424(10) . ?
C85 C86 1.279(10) . ?
C86 C95 1.295(12) . ?
C86 C87 1.541(9) . ?
C87 C88 1.506(12) . ?
C88 C89 1.510(9) . ?
C89 C90 1.483(10) . ?
C90 C91 1.481(9) . ?
C91 C92 1.508(11) . ?
C93 C94 1.406(14) . ?
C94 C95 1.446(14) . ?

loop_
_geom_torsion_atom_site_label_1
_geom_torsion_atom_site_label_2
_geom_torsion_atom_site_label_3
_geom_torsion_atom_site_label_4
_geom_torsion
_geom_torsion_site_symmetry_1
_geom_torsion_site_symmetry_2
_geom_torsion_site_symmetry_3
_geom_torsion_site_symmetry_4
_geom_torsion_publ_flag
C4 N1 C1 C20 177.9(3) . . . . ?
Cu1 N1 C1 C20 -9.7(4) . . . . ?
C4 N1 C1 C2 -1.8(3) . . . . ?
Cu1 N1 C1 C2 170.58(19) . . . . ?
N1 C1 C2 C3 0.8(3) . . . . ?
C20 C1 C2 C3 -178.9(3) . . . . ?
C1 C2 C3 C4 0.6(3) . . . . ?
C1 N1 C4 C17 -172.1(3) . . . . ?
Cu1 N1 C4 C17 15.4(4) . . . . ?
C1 N1 C4 C3 2.2(3) . . . . ?
Cu1 N1 C4 C3 -170.26(19) . . . . ?
C2 C3 C4 N1 -1.8(3) . . . . ?
C2 C3 C4 C17 172.6(3) . . . . ?
C8 N2 C5 C17 -171.9(3) . . . . ?
Cu1 N2 C5 C17 16.1(4) . . . . ?
C8 N2 C5 C6 3.9(3) . . . . ?
Cu1 N2 C5 C6 -168.09(18) . . . . ?
N2 C5 C6 C7 -0.8(3) . . . . ?
C17 C5 C6 C7 175.0(3) . . . . ?
C5 C6 C7 C8 -2.5(3) . . . . ?
C5 N2 C8 C18 169.2(3) . . . . ?
Cu1 N2 C8 C18 -18.8(4) . . . . ?
C5 N2 C8 C7 -5.4(3) . . . . ?
Cu1 N2 C8 C7 166.59(18) . . . . ?
C6 C7 C8 N2 5.0(3) . . . . ?
C6 C7 C8 C18 -169.5(3) . . . . ?
C12 N3 C9 C18 170.1(3) . . . . ?
Cu1 N3 C9 C18 -19.2(4) . . . . ?
C12 N3 C9 C10 -4.4(3) . . . . ?
Cu1 N3 C9 C10 166.27(18) . . . . ?
N3 C9 C10 C11 3.5(3) . . . . ?
C18 C9 C10 C11 -171.0(3) . . . . ?
C9 C10 C11 C12 -1.2(3) . . . . ?
C9 N3 C12 C19 -173.1(3) . . . . ?
Cu1 N3 C12 C19 16.3(4) . . . . ?
C9 N3 C12 C11 3.7(3) . . . . ?
Cu1 N3 C12 C11 -166.94(18) . . . . ?
C10 C11 C12 N3 -1.6(3) . . . . ?
C10 C11 C12 C19 175.2(3) . . . . ?
C16 N4 C13 C19 -173.9(3) . . . . ?
Cu1 N4 C13 C19 11.5(4) . . . . ?
C16 N4 C13 C14 2.9(3) . . . . ?
Cu1 N4 C13 C14 -171.62(19) . . . . ?
N4 C13 C14 C15 -2.0(3) . . . . ?
C19 C13 C14 C15 174.8(3) . . . . ?
C13 C14 C15 C16 0.3(3) . . . . ?
C13 N4 C16 C20 175.6(3) . . . . ?
Cu1 N4 C16 C20 -9.9(4) . . . . ?
C13 N4 C16 C15 -2.8(3) . . . . ?
Cu1 N4 C16 C15 171.73(19) . . . . ?
C14 C15 C16 N4 1.6(3) . . . . ?
C14 C15 C16 C20 -176.8(3) . . . . ?
N1 C4 C17 C5 -3.9(5) . . . . ?
C3 C4 C17 C5 -177.4(3) . . . . ?
N1 C4 C17 C21 178.1(2) . . . . ?
C3 C4 C17 C21 4.5(4) . . . . ?
N2 C5 C17 C4 -12.6(4) . . . . ?
C6 C5 C17 C4 172.2(3) . . . . ?
N2 C5 C17 C21 165.4(3) . . . . ?
C6 C5 C17 C21 -9.9(4) . . . . ?
N2 C8 C18 C9 9.0(4) . . . . ?
C7 C8 C18 C9 -177.3(3) . . . . ?
N2 C8 C18 C27 -170.8(2) . . . . ?
C7 C8 C18 C27 2.9(4) . . . . ?
N3 C9 C18 C8 10.9(4) . . . . ?
C10 C9 C18 C8 -175.4(3) . . . . ?
N3 C9 C18 C27 -169.3(2) . . . . ?
C10 C9 C18 C27 4.4(4) . . . . ?
N4 C13 C19 C12 -3.4(4) . . . . ?
C14 C13 C19 C12 -179.7(3) . . . . ?
N4 C13 C19 C33 -179.9(3) . . . . ?
C14 C13 C19 C33 3.8(4) . . . . ?
N3 C12 C19 C13 -11.2(4) . . . . ?
C11 C12 C19 C13 172.5(3) . . . . ?
N3 C12 C19 C33 165.3(3) . . . . ?
C11 C12 C19 C33 -11.0(4) . . . . ?
N1 C1 C20 C16 6.1(5) . . . . ?
C2 C1 C20 C16 -174.3(3) . . . . ?
N1 C1 C20 C39 -175.8(3) . . . . ?
C2 C1 C20 C39 3.8(4) . . . . ?
N4 C16 C20 C1 4.2(5) . . . . ?
C15 C16 C20 C1 -177.7(3) . . . . ?
N4 C16 C20 C39 -173.9(3) . . . . ?
C15 C16 C20 C39 4.2(4) . . . . ?
C4 C17 C21 C22 -95.0(3) . . . . ?
C5 C17 C21 C22 86.8(4) . . . . ?
C4 C17 C21 C26 80.4(4) . . . . ?
C5 C17 C21 C26 -97.8(3) . . . . ?
C26 C21 C22 C23 -1.3(5) . . . . ?
C17 C21 C22 C23 174.1(3) . . . . ?
C21 C22 C23 C24 1.8(5) . . . . ?
C22 C23 C24 C25 -1.6(5) . . . . ?
C22 C23 C24 C45 178.5(3) . . . . ?
C23 C24 C25 C26 1.0(5) . . . . ?
C45 C24 C25 C26 -179.1(3) . . . . ?
C22 C21 C26 C25 0.7(5) . . . . ?
C17 C21 C26 C25 -174.8(3) . . . . ?
C24 C25 C26 C21 -0.6(6) . . . . ?
C8 C18 C27 C32 -122.3(3) . . . . ?
C9 C18 C27 C32 57.9(4) . . . . ?
C8 C18 C27 C28 58.2(4) . . . . ?
C9 C18 C27 C28 -121.6(3) . . . . ?
C32 C27 C28 C29 -0.5(5) . . . . ?
C18 C27 C28 C29 179.0(3) . . . . ?
C27 C28 C29 C30 -0.4(5) . . . . ?
C28 C29 C30 C31 1.1(5) . . . . ?
C28 C29 C30 C57 -179.2(3) . . . . ?
C29 C30 C31 C32 -0.9(5) . . . . ?
C57 C30 C31 C32 179.4(3) . . . . ?
C30 C31 C32 C27 0.0(5) . . . . ?
C28 C27 C32 C31 0.8(5) . . . . ?
C18 C27 C32 C31 -178.8(3) . . . . ?
C13 C19 C33 C38 111.5(3) . . . . ?
C12 C19 C33 C38 -65.2(4) . . . . ?
C13 C19 C33 C34 -66.1(4) . . . . ?
C12 C19 C33 C34 117.2(3) . . . . ?
C38 C33 C34 C35 -0.9(5) . . . . ?
C19 C33 C34 C35 176.7(3) . . . . ?
C33 C34 C35 C36 1.1(5) . . . . ?
C34 C35 C36 C37 -0.2(6) . . . . ?
C34 C35 C36 C69 179.2(3) . . . . ?
C35 C36 C37 C38 -0.8(6) . . . . ?
C69 C36 C37 C38 179.9(4) . . . . ?
C34 C33 C38 C37 0.0(5) . . . . ?
C19 C33 C38 C37 -177.8(3) . . . . ?
C36 C37 C38 C33 0.9(6) . . . . ?
C1 C20 C39 C40 -101.9(3) . . . . ?
C16 C20 C39 C40 76.3(4) . . . . ?
C1 C20 C39 C44 75.7(4) . . . . ?
C16 C20 C39 C44 -106.0(3) . . . . ?
C44 C39 C40 C41 -0.7(5) . . . . ?
C20 C39 C40 C41 177.0(3) . . . . ?
C39 C40 C41 C42 -0.9(5) . . . . ?
C40 C41 C42 C43 2.1(5) . . . . ?
C40 C41 C42 C81 -177.3(3) . . . . ?
C41 C42 C43 C44 -1.6(5) . . . . ?
C81 C42 C43 C44 177.7(3) . . . . ?
C40 C39 C44 C43 1.2(5) . . . . ?
C20 C39 C44 C43 -176.5(3) . . . . ?
C42 C43 C44 C39 0.0(5) . . . . ?
C25 C24 C45 O1 172.9(4) . . . . ?
C23 C24 C45 O1 -7.2(6) . . . . ?
C25 C24 C45 O2 -7.1(5) . . . . ?
C23 C24 C45 O2 172.8(3) . . . . ?
O1 C45 O2 C46 1.5(6) . . . . ?
C24 C45 O2 C46 -178.4(3) . . . . ?
C45 O2 C46 C47 -178.9(4) . . . . ?
O2 C46 C47 C48 -176.0(4) . . . . ?
C46 C47 C48 C49 -178.0(4) . . . . ?
C47 C48 C49 C50 179.9(5) . . . . ?
C48 C49 C50 C51 -178.5(5) . . . . ?
C49 C50 C51 C52 -179.0(5) . . . . ?
C50 C51 C52 C53 -66.1(7) . . . . ?
C51 C52 C53 C54 -169.2(5) . . . . ?
C52 C53 C54 C55 -174.3(6) . . . . ?
C53 C54 C55 C56 -54.6(12) . . . . ?
C31 C30 C57 O3 166.8(3) . . . . ?
C29 C30 C57 O3 -12.9(5) . . . . ?
C31 C30 C57 O4 -15.2(4) . . . . ?
C29 C30 C57 O4 165.1(3) . . . . ?
O3 C57 O4 C58 2.2(5) . . . . ?
C30 C57 O4 C58 -175.9(3) . . . . ?
C57 O4 C58 C59 162.1(4) . . . . ?
O4 C58 C59 C60 -172.0(5) . . . . ?
C58 C59 C60 C61 -174.8(6) . . . . ?
C59 C60 C61 C62 -61.7(10) . . . . ?
C60 C61 C62 C63 -166.6(7) . . . . ?
C61 C62 C63 C64 -62.3(15) . . . . ?
C62 C63 C64 C65 -174.8(9) . . . . ?
C63 C64 C65 C66 179.8(12) . . . . ?
C64 C65 C66 C67 -173.4(10) . . . . ?
C65 C66 C67 C68 176.1(13) . . . . ?
C37 C36 C69 O5 177.1(4) . . . . ?
C35 C36 C69 O5 -2.2(6) . . . . ?
C37 C36 C69 O6 -1.3(5) . . . . ?
C35 C36 C69 O6 179.4(3) . . . . ?
O5 C69 O6 C70 -1.5(7) . . . . ?
C36 C69 O6 C70 176.9(4) . . . . ?
C69 O6 C70 C71 158.6(4) . . . . ?
O6 C70 C71 C72 177.2(5) . . . . ?
C70 C71 C72 C73 176.3(5) . . . . ?
C71 C72 C73 C74 -177.8(5) . . . . ?
C72 C73 C74 C75 -178.6(6) . . . . ?
C73 C74 C75 C76 -176.7(6) . . . . ?
C74 C75 C76 C77 67.1(8) . . . . ?
C75 C76 C77 C78 173.8(6) . . . . ?
C76 C77 C78 C79 179.1(8) . . . . ?
C77 C78 C79 C80 172.6(9) . . . . ?
C43 C42 C81 O7 172.8(3) . . . . ?
C41 C42 C81 O7 -7.8(5) . . . . ?
C43 C42 C81 O8 -7.3(4) . . . . ?
C41 C42 C81 O8 172.1(3) . . . . ?
O7 C81 O8 C82 3.3(5) . . . . ?
C42 C81 O8 C82 -176.6(3) . . . . ?
C81 O8 C82 C93 118.7(8) . . . . ?
C81 O8 C82 C83 95.2(6) . . . . ?
O8 C82 C83 C84 166.2(7) . . . . ?
C82 C83 C84 C85 -167.4(9) . . . . ?
C83 C84 C85 C86 -44(2) . . . . ?
C84 C85 C86 C87 -175.5(10) . . . . ?
C85 C86 C87 C88 153.2(15) . . . . ?
C95 C86 C87 C88 -86(2) . . . . ?
C86 C87 C88 C89 177.0(8) . . . . ?
C87 C88 C89 C90 179.0(8) . . . . ?
C88 C89 C90 C91 178.5(7) . . . . ?
C89 C90 C91 C92 -177.6(8) . . . . ?
O8 C82 C93 C94 -70(2) . . . . ?
C82 C93 C94 C95 175.6(15) . . . . ?
C87 C86 C95 C94 -171.3(16) . . . . ?
C93 C94 C95 C86 68(3) . . . . ?
